data_4300105
loop_
_publ_author_name
'Shoji Matsukawa'
'Shigeki Kuwata'
'Masanobu Hidai'

_publ_contact_author_address
;
        Department of Chemistry and Biotechnology, Graduate School of Engine
ering, The University of Tokyo, Hongo, Bunkyo-ku, Tokyo 113-8656, Japan

;
_publ_contact_author_email ' hidai@chembio.t.u-tokyo.ac.jp '
_publ_contact_author_fax ' +81-3-5841-7265 '
_publ_contact_author_name ' Masanobu HIDAI '
_publ_contact_author_phone ' +81-3-5841-7261 '
_publ_section_title
;
Syntheses, Structures, and Reactivities of Mono- and Dinuclear Iridium
Thiolato Complexes Containing Nitrosyl Ligands
;
_journal_name_full 'Inorganic Chemistry'
_journal_page_first 791
_journal_page_last 798
_journal_paper_doi 10.1021/ic990805b
_journal_volume 39
_journal_year 2000
_chemical_formula_sum 'C47 H57 Cl4 Ir2 N O2 P2 S3'
_chemical_formula_weight 1352.35
_space_group_IT_number 2
_symmetry_cell_setting triclinic
_symmetry_Int_Tables_number 2
_symmetry_space_group_name_Hall '-P 1'
_symmetry_space_group_name_H-M 'P -1'
_audit_creation_date 'Tue Apr 27 12:03:12 1999'
_audit_creation_method 'from TEXRAY.INF file'
_cell_angle_alpha 93.18(1)
_cell_angle_beta 91.66(1)
_cell_angle_gamma 117.33(1)
_cell_formula_units_Z 2
_cell_length_a 12.710(3)
_cell_length_b 13.838(3)
_cell_length_c 16.732(2)
_cell_measurement_reflns_used 25
_cell_measurement_temperature 296.2
_cell_measurement_theta_max 20.0
_cell_measurement_theta_min 19.4
_cell_volume 2605.4(9)
_computing_cell_refinement 'Rigaku/AFC Diffractometer Control'
_computing_data_collection 'Rigaku/AFC Diffractometer Control'
_computing_data_reduction teXsan
_computing_publication_material teXsan
_computing_structure_refinement teXsan
_diffrn_ambient_temperature 296.2
_diffrn_measurement_device_type 'Rigaku AFC7R'
_diffrn_measurement_method \w-2\q
_diffrn_orient_matrix_UB_11 -0.03808
_diffrn_orient_matrix_UB_12 0.01561
_diffrn_orient_matrix_UB_13 -0.04730
_diffrn_orient_matrix_UB_21 -0.03681
_diffrn_orient_matrix_UB_22 0.03363
_diffrn_orient_matrix_UB_23 0.03683
_diffrn_orient_matrix_UB_31 0.07120
_diffrn_orient_matrix_UB_32 0.07268
_diffrn_orient_matrix_UB_33 -0.00167
_diffrn_radiation_detector 'scintillation counter'
_diffrn_radiation_monochromator graphite
_diffrn_radiation_source 'Rigaku rotating anode'
_diffrn_radiation_type 'Mo K\a'
_diffrn_radiation_wavelength 0.7107
_diffrn_reflns_av_R_equivalents 0.027
_diffrn_reflns_av_sigmaI/netI 0.035
_diffrn_reflns_limit_h_max 15
_diffrn_reflns_limit_h_min 0
_diffrn_reflns_limit_k_max 14
_diffrn_reflns_limit_k_min -16
_diffrn_reflns_limit_l_max 19
_diffrn_reflns_limit_l_min -19
_diffrn_reflns_number 9609
_diffrn_reflns_reduction_process 'Lp corrections applied'
_diffrn_reflns_theta_max 24.99
_diffrn_reflns_theta_min 2.85
_diffrn_standards_decay_% -16.71
_diffrn_standards_interval_count 150
_diffrn_standards_number 3
_exptl_absorpt_coefficient_mu 5.540
_exptl_absorpt_correction_T_max 1.000
_exptl_absorpt_correction_T_min 0.300
_exptl_absorpt_correction_type psi-scan
_exptl_absorpt_process_details '(North, Phillips & Mathews, 1968)'
_exptl_crystal_colour brown
_exptl_crystal_density_diffrn 1.724
_exptl_crystal_density_method 1.727
_exptl_crystal_description prismatic
_exptl_crystal_F_000 1324.00
_exptl_crystal_size_max 0.800
_exptl_crystal_size_mid 0.500
_exptl_crystal_size_min 0.200
_refine_diff_density_max 1.79
_refine_diff_density_min -1.34
_refine_ls_extinction_coef 0.0020(2)
_refine_ls_extinction_method 'Zachariasen(1967) type 2 Gaussian isotropic'
_refine_ls_goodness_of_fit_ref 2.430
_refine_ls_hydrogen_treatment noref
_refine_ls_matrix_type full
_refine_ls_number_constraints 0
_refine_ls_number_parameters 541
_refine_ls_number_reflns 7613
_refine_ls_number_restraints 0
_refine_ls_R_factor_all 0.0320
_refine_ls_R_factor_gt 0.0320
_refine_ls_shift/su_max 0.4000
_refine_ls_shift/su_mean 0.0110
_refine_ls_structure_factor_coef F
_refine_ls_weighting_details 'w = 1/[\s^2^(Fo) + 0.00002|Fo|^2^]'
_refine_ls_weighting_scheme calc
_refine_ls_wR_factor_gt 0.0342
_refine_ls_wR_factor_ref 0.0342
_reflns_number_gt 7613
_reflns_number_total 9159
_reflns_threshold_expression >2.0sigma(I)
_cod_original_cell_volume 2605.2(9)
_cod_original_sg_symbol_H-M 'P -1 '
_cod_original_formula_sum 'C47 H57 Cl4 Ir2 N O2 P2 S3 '
_cod_database_code 4300105

loop_
_symmetry_equiv_pos_as_xyz
x,y,z
-x,-y,-z

loop_
_atom_site_label
_atom_site_type_symbol
_atom_site_fract_x
_atom_site_fract_y
_atom_site_fract_z
_atom_site_U_iso_or_equiv
_atom_site_adp_type
_atom_site_occupancy
_atom_site_calc_flag
_atom_site_refinement_flags
_atom_site_disorder_assembly
_atom_site_disorder_group
Ir(1) Ir 0.78456(2) 0.35649(2) 0.15002(2) 0.03246(8) Uani 1.00 d . . .
Ir(2) Ir 0.55010(2) 0.18094(2) 0.23372(2) 0.02911(8) Uani 1.00 d . . .
Cl(1) Cl 0.3633(2) 0.0836(1) 0.1580(1) 0.0452(5) Uani 1.00 d . . .
Cl(2) Cl 0.5357(2) 0.0144(1) 0.2781(1) 0.0475(6) Uani 1.00 d . . .
Cl(3) Cl 0.4212(5) 0.2782(6) 0.7219(5) 0.288(4) Uani 1.00 d . . .
Cl(4) Cl 0.1944(9) 0.0954(7) 0.6761(5) 0.368(6) Uani 1.00 d . . .
S(1) S 0.5993(1) 0.3539(1) 0.18980(10) 0.0332(5) Uani 1.00 d . . .
S(2) S 0.7468(1) 0.2944(1) 0.28480(10) 0.0326(5) Uani 1.00 d . . .
S(3) S 0.6438(1) 0.1714(1) 0.11194(10) 0.0343(5) Uani 1.00 d . . .
P(1) P 0.8904(2) 0.5424(1) 0.1918(1) 0.0370(5) Uani 1.00 d . . .
P(2) P 0.4591(2) 0.2032(1) 0.3455(1) 0.0344(5) Uani 1.00 d . . .
O(1) O 0.9322(6) 0.3829(6) 0.0138(4) 0.093(3) Uani 1.00 d . . .
O(2) O 0.035(1) 0.050(1) 0.218(1) 0.299(8) Uiso 1.00 d . . .
N(1) N 0.8728(5) 0.3721(5) 0.0680(4) 0.048(2) Uani 1.00 d . . .
C(1) C 0.5036(6) 0.3545(6) 0.1045(5) 0.044(2) Uani 1.00 d . . .
C(2) C 0.5053(7) 0.4644(6) 0.1104(5) 0.055(3) Uani 1.00 d . . .
C(3) C 0.5355(7) 0.3258(7) 0.0229(5) 0.059(3) Uani 1.00 d . . .
C(4) C 0.8289(6) 0.2182(6) 0.3088(4) 0.042(2) Uani 1.00 d . . .
C(5) C 0.9583(8) 0.2881(9) 0.2989(7) 0.095(4) Uani 1.00 d . . .
C(6) C 0.8058(8) 0.1833(7) 0.3930(5) 0.062(3) Uani 1.00 d . . .
C(7) C 0.7039(7) 0.0729(6) 0.1115(4) 0.049(2) Uani 1.00 d . . .
C(8) C 0.8093(9) 0.1094(8) 0.0605(7) 0.093(4) Uani 1.00 d . . .
C(9) C 0.6026(8) -0.0359(7) 0.0790(5) 0.071(3) Uani 1.00 d . . .
C(10) C 0.8454(6) 0.6250(6) 0.1322(5) 0.045(2) Uani 1.00 d . . .
C(11) C 0.8336(9) 0.7129(7) 0.1635(5) 0.072(3) Uani 1.00 d . . .
C(12) C 0.803(1) 0.7753(8) 0.1119(7) 0.097(4) Uani 1.00 d . . .
C(13) C 0.7911(9) 0.7499(9) 0.0306(7) 0.085(4) Uani 1.00 d . . .
C(14) C 0.8046(8) 0.6652(8) -0.0001(5) 0.067(3) Uani 1.00 d . . .
C(15) C 0.8301(7) 0.6026(6) 0.0496(5) 0.054(3) Uani 1.00 d . . .
C(16) C 1.0496(6) 0.6050(6) 0.1797(4) 0.041(2) Uani 1.00 d . . .
C(17) C 1.1130(7) 0.7167(6) 0.1758(5) 0.056(3) Uani 1.00 d . . .
C(18) C 1.2342(8) 0.7667(7) 0.1668(6) 0.068(3) Uani 1.00 d . . .
C(19) C 1.2924(7) 0.7043(8) 0.1609(6) 0.070(3) Uani 1.00 d . . .
C(20) C 1.2285(8) 0.5927(8) 0.1638(6) 0.070(3) Uani 1.00 d . . .
C(21) C 1.1094(7) 0.5435(6) 0.1740(5) 0.054(3) Uani 1.00 d . . .
C(22) C 0.8782(6) 0.5780(5) 0.2963(4) 0.042(2) Uani 1.00 d . . .
C(23) C 0.9686(7) 0.5937(7) 0.3530(5) 0.055(3) Uani 1.00 d . . .
C(24) C 0.9613(9) 0.6189(8) 0.4325(5) 0.071(3) Uani 1.00 d . . .
C(25) C 0.8658(10) 0.6287(7) 0.4580(5) 0.073(3) Uani 1.00 d . . .
C(26) C 0.7737(8) 0.6129(7) 0.4031(6) 0.068(3) Uani 1.00 d . . .
C(27) C 0.7796(7) 0.5854(6) 0.3229(5) 0.054(3) Uani 1.00 d . . .
C(28) C 0.5478(6) 0.2310(6) 0.4395(4) 0.038(2) Uani 1.00 d . . .
C(29) C 0.6477(6) 0.3314(6) 0.4580(4) 0.041(2) Uani 1.00 d . . .
C(30) C 0.7160(7) 0.3515(6) 0.5283(5) 0.050(2) Uani 1.00 d . . .
C(31) C 0.6871(8) 0.2721(8) 0.5813(5) 0.059(3) Uani 1.00 d . . .
C(32) C 0.5912(8) 0.1706(8) 0.5628(5) 0.061(3) Uani 1.00 d . . .
C(33) C 0.5203(6) 0.1505(6) 0.4928(4) 0.049(2) Uani 1.00 d . . .
C(34) C 0.3168(6) 0.0925(6) 0.3698(4) 0.042(2) Uani 1.00 d . . .
C(35) C 0.2732(7) -0.0126(6) 0.3387(5) 0.052(2) Uani 1.00 d . . .
C(36) C 0.1656(8) -0.0942(7) 0.3615(6) 0.064(3) Uani 1.00 d . . .
C(37) C 0.1023(8) -0.0705(9) 0.4153(7) 0.082(4) Uani 1.00 d . . .
C(38) C 0.1449(9) 0.0357(9) 0.4484(7) 0.094(4) Uani 1.00 d . . .
C(39) C 0.2513(8) 0.1169(7) 0.4250(6) 0.072(3) Uani 1.00 d . . .
C(40) C 0.4162(6) 0.3130(6) 0.3402(4) 0.036(2) Uani 1.00 d . . .
C(41) C 0.3345(7) 0.2980(6) 0.2775(5) 0.050(2) Uani 1.00 d . . .
C(42) C 0.2886(7) 0.3706(8) 0.2709(5) 0.062(3) Uani 1.00 d . . .
C(43) C 0.3242(9) 0.4582(8) 0.3257(5) 0.068(3) Uani 1.00 d . . .
C(44) C 0.4052(9) 0.4742(8) 0.3857(5) 0.077(4) Uani 1.00 d . . .
C(45) C 0.4487(8) 0.3999(7) 0.3939(5) 0.059(3) Uani 1.00 d . . .
C(46) C 0.345(2) 0.151(2) 0.675(2) 0.30(2) Uani 1.00 d . . .
C(47) C 0.079(1) 0.080(1) 0.135(1) 0.168(6) Uiso 1.00 d . . .
H(1) H 0.4249 0.3012 0.1123 0.0525 Uiso 1.00 calc . . .
H(2) H 0.5834 0.5198 0.1037 0.0664 Uiso 1.00 calc . . .
H(3) H 0.4525 0.4658 0.0697 0.0664 Uiso 1.00 calc . . .
H(4) H 0.4811 0.4767 0.1615 0.0664 Uiso 1.00 calc . . .
H(5) H 0.5326 0.2559 0.0223 0.0713 Uiso 1.00 calc . . .
H(6) H 0.4807 0.3249 -0.0173 0.0713 Uiso 1.00 calc . . .
H(7) H 0.6134 0.3788 0.0127 0.0713 Uiso 1.00 calc . . .
H(8) H 0.8009 0.1550 0.2726 0.0504 Uiso 1.00 calc . . .
H(9) H 1.0004 0.2482 0.3099 0.1145 Uiso 1.00 calc . . .
H(10) H 0.9694 0.3088 0.2453 0.1145 Uiso 1.00 calc . . .
H(11) H 0.9872 0.3516 0.3349 0.1145 Uiso 1.00 calc . . .
H(12) H 0.8322 0.2459 0.4297 0.0750 Uiso 1.00 calc . . .
H(13) H 0.7232 0.1384 0.3970 0.0750 Uiso 1.00 calc . . .
H(14) H 0.8475 0.1435 0.4055 0.0750 Uiso 1.00 calc . . .
H(15) H 0.7274 0.0675 0.1648 0.0586 Uiso 1.00 calc . . .
H(16) H 0.8399 0.0585 0.0610 0.1112 Uiso 1.00 calc . . .
H(17) H 0.7853 0.1136 0.0069 0.1112 Uiso 1.00 calc . . .
H(18) H 0.8688 0.1792 0.0811 0.1112 Uiso 1.00 calc . . .
H(19) H 0.5374 -0.0550 0.1118 0.0847 Uiso 1.00 calc . . .
H(20) H 0.5792 -0.0302 0.0257 0.0847 Uiso 1.00 calc . . .
H(21) H 0.6283 -0.0905 0.0789 0.0847 Uiso 1.00 calc . . .
H(22) H 0.8455 0.7320 0.2196 0.0859 Uiso 1.00 calc . . .
H(23) H 0.7915 0.8343 0.1332 0.1159 Uiso 1.00 calc . . .
H(24) H 0.7729 0.7928 -0.0042 0.1014 Uiso 1.00 calc . . .
H(25) H 0.7965 0.6486 -0.0565 0.0798 Uiso 1.00 calc . . .
H(26) H 0.8376 0.5417 0.0268 0.0651 Uiso 1.00 calc . . .
H(27) H 1.0726 0.7598 0.1793 0.0673 Uiso 1.00 calc . . .
H(28) H 1.2767 0.8436 0.1647 0.0819 Uiso 1.00 calc . . .
H(29) H 1.3755 0.7374 0.1549 0.0846 Uiso 1.00 calc . . .
H(30) H 1.2682 0.5491 0.1585 0.0845 Uiso 1.00 calc . . .
H(31) H 1.0677 0.4667 0.1771 0.0644 Uiso 1.00 calc . . .
H(32) H 1.0359 0.5868 0.3364 0.0660 Uiso 1.00 calc . . .
H(33) H 1.0239 0.6297 0.4701 0.0854 Uiso 1.00 calc . . .
H(34) H 0.8619 0.6461 0.5132 0.0884 Uiso 1.00 calc . . .
H(35) H 0.7075 0.6209 0.4205 0.0815 Uiso 1.00 calc . . .
H(36) H 0.7154 0.5715 0.2858 0.0653 Uiso 1.00 calc . . .
H(37) H 0.6689 0.3868 0.4215 0.0491 Uiso 1.00 calc . . .
H(38) H 0.7833 0.4206 0.5402 0.0596 Uiso 1.00 calc . . .
H(39) H 0.7329 0.2868 0.6305 0.0710 Uiso 1.00 calc . . .
H(40) H 0.5737 0.1144 0.5981 0.0738 Uiso 1.00 calc . . .
H(41) H 0.4527 0.0815 0.4815 0.0586 Uiso 1.00 calc . . .
H(42) H 0.3168 -0.0307 0.3009 0.0617 Uiso 1.00 calc . . .
H(43) H 0.1368 -0.1670 0.3389 0.0771 Uiso 1.00 calc . . .
H(44) H 0.0290 -0.1263 0.4304 0.0986 Uiso 1.00 calc . . .
H(45) H 0.1016 0.0528 0.4870 0.1125 Uiso 1.00 calc . . .
H(46) H 0.2795 0.1899 0.4470 0.0856 Uiso 1.00 calc . . .
H(47) H 0.3101 0.2375 0.2391 0.0604 Uiso 1.00 calc . . .
H(48) H 0.2324 0.3597 0.2284 0.0746 Uiso 1.00 calc . . .
H(49) H 0.2921 0.5078 0.3218 0.0818 Uiso 1.00 calc . . .
H(50) H 0.4326 0.5368 0.4225 0.0925 Uiso 1.00 calc . . .
H(51) H 0.5023 0.4100 0.4381 0.0709 Uiso 1.00 calc . . .
H(52) H 0.3650 0.1544 0.6210 0.3552 Uiso 1.00 calc . . .
H(53) H 0.3687 0.1043 0.7010 0.3552 Uiso 1.00 calc . . .
H(54) H 0.0310 0.0223 0.0943 0.1946 Uiso 1.00 calc . . .
H(55) H 0.1596 0.0919 0.1310 0.1946 Uiso 1.00 calc . . .
H(56) H 0.0762 0.1448 0.1204 0.1946 Uiso 1.00 calc . . .

loop_
_atom_site_aniso_label
_atom_site_aniso_U_11
_atom_site_aniso_U_22
_atom_site_aniso_U_33
_atom_site_aniso_U_12
_atom_site_aniso_U_13
_atom_site_aniso_U_23
Ir(1) 0.0325(2) 0.0330(2) 0.0295(2) 0.0127(1) 0.0066(1) 0.0026(1)
Ir(2) 0.0310(2) 0.0286(2) 0.0283(2) 0.0139(1) 0.0051(1) 0.0041(1)
Cl(1) 0.0372(10) 0.044(1) 0.045(1) 0.0117(8) -0.0012(8) -0.0004(8)
Cl(2) 0.054(1) 0.039(1) 0.056(1) 0.0247(9) 0.0135(9) 0.0172(9)
Cl(3) 0.154(5) 0.209(6) 0.54(1) 0.115(5) 0.065(6) 0.067(8)
Cl(4) 0.56(1) 0.42(1) 0.288(8) 0.40(1) -0.179(10) -0.210(8)
S(1) 0.0354(9) 0.0314(9) 0.0335(9) 0.0156(8) 0.0041(8) 0.0048(7)
S(2) 0.0338(9) 0.0356(10) 0.0295(9) 0.0169(8) 0.0025(7) 0.0021(7)
S(3) 0.0376(10) 0.0334(9) 0.0313(9) 0.0158(8) 0.0055(8) 0.0002(7)
P(1) 0.037(1) 0.035(1) 0.035(1) 0.0121(8) 0.0047(8) 0.0020(8)
P(2) 0.036(1) 0.036(1) 0.034(1) 0.0179(8) 0.0089(8) 0.0064(8)
O(1) 0.095(5) 0.101(6) 0.071(5) 0.031(4) 0.054(4) 0.009(4)
N(1) 0.047(4) 0.042(4) 0.043(4) 0.008(3) 0.023(3) 0.005(3)
C(1) 0.034(4) 0.043(4) 0.056(5) 0.018(3) 0.001(4) 0.018(4)
C(2) 0.056(5) 0.055(5) 0.067(6) 0.034(4) 0.006(4) 0.018(4)
C(3) 0.073(6) 0.063(6) 0.047(5) 0.036(5) -0.012(4) 0.006(4)
C(4) 0.046(4) 0.044(4) 0.043(4) 0.026(4) 0.001(3) 0.003(3)
C(5) 0.044(5) 0.123(9) 0.133(10) 0.043(6) 0.018(6) 0.068(8)
C(6) 0.081(6) 0.083(6) 0.045(5) 0.056(5) 0.000(5) 0.011(5)
C(7) 0.060(5) 0.054(5) 0.045(5) 0.038(4) 0.000(4) -0.005(4)
C(8) 0.081(7) 0.082(7) 0.138(10) 0.055(6) 0.042(7) 0.004(7)
C(9) 0.096(7) 0.054(6) 0.069(6) 0.042(5) -0.004(5) -0.013(5)
C(10) 0.040(4) 0.037(4) 0.051(5) 0.011(4) 0.008(4) 0.007(4)
C(11) 0.111(8) 0.052(6) 0.061(6) 0.046(6) -0.007(5) 0.000(5)
C(12) 0.14(1) 0.066(7) 0.106(9) 0.067(7) -0.014(8) 0.003(6)
C(13) 0.092(8) 0.081(8) 0.087(8) 0.043(6) -0.005(6) 0.036(7)
C(14) 0.076(6) 0.068(6) 0.056(6) 0.033(5) -0.002(5) 0.017(5)
C(15) 0.053(5) 0.052(5) 0.054(5) 0.020(4) 0.008(4) 0.012(4)
C(16) 0.041(4) 0.041(4) 0.035(4) 0.012(4) 0.008(3) 0.006(3)
C(17) 0.049(5) 0.042(5) 0.064(6) 0.010(4) 0.011(4) -0.004(4)
C(18) 0.060(6) 0.046(5) 0.074(6) 0.003(5) 0.010(5) 0.002(5)
C(19) 0.044(5) 0.074(7) 0.073(7) 0.010(5) 0.009(5) 0.006(5)
C(20) 0.056(6) 0.077(7) 0.084(7) 0.034(5) 0.009(5) 0.015(6)
C(21) 0.038(4) 0.051(5) 0.065(6) 0.014(4) 0.009(4) 0.014(4)
C(22) 0.046(4) 0.032(4) 0.036(4) 0.009(3) 0.010(4) -0.003(3)
C(23) 0.049(5) 0.063(6) 0.043(5) 0.017(4) 0.005(4) -0.002(4)
C(24) 0.074(7) 0.079(7) 0.039(5) 0.018(6) -0.005(5) -0.004(5)
C(25) 0.092(8) 0.056(6) 0.046(5) 0.011(6) 0.019(5) -0.004(4)
C(26) 0.076(6) 0.056(6) 0.062(6) 0.023(5) 0.024(5) -0.011(5)
C(27) 0.053(5) 0.049(5) 0.053(5) 0.018(4) 0.007(4) -0.004(4)
C(28) 0.043(4) 0.051(5) 0.029(4) 0.029(4) 0.012(3) 0.009(3)
C(29) 0.047(4) 0.045(4) 0.038(4) 0.028(4) 0.012(4) 0.006(3)
C(30) 0.051(5) 0.058(5) 0.046(5) 0.031(4) -0.002(4) -0.005(4)
C(31) 0.063(6) 0.084(7) 0.040(5) 0.043(5) -0.003(4) 0.001(5)
C(32) 0.075(6) 0.084(7) 0.045(5) 0.050(6) 0.017(5) 0.032(5)
C(33) 0.049(5) 0.053(5) 0.045(5) 0.023(4) 0.013(4) 0.017(4)
C(34) 0.035(4) 0.049(5) 0.042(4) 0.018(4) 0.013(3) 0.010(4)
C(35) 0.044(5) 0.051(5) 0.058(5) 0.019(4) 0.014(4) 0.014(4)
C(36) 0.052(5) 0.055(6) 0.075(6) 0.015(5) 0.015(5) 0.009(5)
C(37) 0.054(6) 0.078(7) 0.096(8) 0.011(5) 0.032(6) 0.027(6)
C(38) 0.067(7) 0.091(8) 0.115(9) 0.026(6) 0.060(6) 0.013(7)
C(39) 0.060(6) 0.065(6) 0.081(7) 0.020(5) 0.035(5) 0.003(5)
C(40) 0.042(4) 0.045(4) 0.033(4) 0.028(4) 0.010(3) 0.006(3)
C(41) 0.054(5) 0.055(5) 0.048(5) 0.031(4) -0.001(4) -0.003(4)
C(42) 0.066(6) 0.087(7) 0.058(6) 0.056(5) -0.002(5) 0.009(5)
C(43) 0.096(7) 0.085(7) 0.061(6) 0.075(6) 0.008(5) -0.001(5)
C(44) 0.113(8) 0.085(7) 0.062(6) 0.075(7) -0.018(6) -0.026(5)
C(45) 0.079(6) 0.071(6) 0.050(5) 0.057(5) -0.012(5) -0.013(4)
C(46) 0.19(2) 0.17(2) 0.63(5) 0.15(2) 0.20(3) 0.12(3)

loop_
_atom_type_symbol
_atom_type_description
_atom_type_scat_dispersion_real
_atom_type_scat_dispersion_imag
_atom_type_scat_source
C C 0.003 0.002
;International Tables for Crystallography
(1992, Vol. C, Tables 4.2.6.8 and 6.1.1.1)
;
H H 0.000 0.000
;International Tables for Crystallography
(1992, Vol. C, Table 6.1.1.2)
;
N N 0.006 0.003
;International Tables for Crystallography
(1992, Vol. C, Tables 4.2.6.8 and 6.1.1.1)
;
O O 0.011 0.006
;International Tables for Crystallography
(1992, Vol. C, Tables 4.2.6.8 and 6.1.1.1)
;
P P 0.102 0.094
;International Tables for Crystallography
(1992, Vol. C, Tables 4.2.6.8 and 6.1.1.1)
;
S S 0.125 0.123
;International Tables for Crystallography
(1992, Vol. C, Tables 4.2.6.8 and 6.1.1.1)
;
Cl Cl 0.148 0.159
;International Tables for Crystallography
(1992, Vol. C, Tables 4.2.6.8 and 6.1.1.1)
;
Ir Ir -1.444 7.990
;International Tables for Crystallography
(1992, Vol. C, Tables 4.2.6.8 and 6.1.1.1)
;

loop_
_geom_angle_atom_site_label_1
_geom_angle_atom_site_label_2
_geom_angle_atom_site_label_3
_geom_angle
_geom_angle_site_symmetry_1
_geom_angle_site_symmetry_2
_geom_angle_site_symmetry_3
_geom_angle_publ_flag
S(1) Ir(1) S(2) 71.24(5) 1_555 1_555 1_555 yes
S(1) Ir(1) S(3) 78.50(6) 1_555 1_555 1_555 yes
S(1) Ir(1) P(1) 90.64(6) 1_555 1_555 1_555 yes
S(1) Ir(1) N(1) 142.9(2) 1_555 1_555 1_555 yes
S(2) Ir(1) S(3) 82.60(6) 1_555 1_555 1_555 yes
S(2) Ir(1) P(1) 95.52(6) 1_555 1_555 1_555 yes
S(2) Ir(1) N(1) 145.0(2) 1_555 1_555 1_555 yes
S(3) Ir(1) P(1) 169.02(6) 1_555 1_555 1_555 yes
S(3) Ir(1) N(1) 95.8(2) 1_555 1_555 1_555 yes
P(1) Ir(1) N(1) 91.9(2) 1_555 1_555 1_555 yes
Cl(1) Ir(2) Cl(2) 90.88(6) 1_555 1_555 1_555 yes
Cl(1) Ir(2) S(1) 97.10(6) 1_555 1_555 1_555 yes
Cl(1) Ir(2) S(2) 168.65(6) 1_555 1_555 1_555 yes
Cl(1) Ir(2) S(3) 87.35(6) 1_555 1_555 1_555 yes
Cl(1) Ir(2) P(2) 91.77(6) 1_555 1_555 1_555 yes
Cl(2) Ir(2) S(1) 170.15(6) 1_555 1_555 1_555 yes
Cl(2) Ir(2) S(2) 96.80(6) 1_555 1_555 1_555 yes
Cl(2) Ir(2) S(3) 94.66(6) 1_555 1_555 1_555 yes
Cl(2) Ir(2) P(2) 90.50(6) 1_555 1_555 1_555 yes
S(1) Ir(2) S(2) 74.49(5) 1_555 1_555 1_555 yes
S(1) Ir(2) S(3) 80.01(6) 1_555 1_555 1_555 yes
S(1) Ir(2) P(2) 94.99(6) 1_555 1_555 1_555 yes
S(2) Ir(2) S(3) 83.72(6) 1_555 1_555 1_555 yes
S(2) Ir(2) P(2) 96.49(6) 1_555 1_555 1_555 yes
S(3) Ir(2) P(2) 174.78(6) 1_555 1_555 1_555 yes
Ir(1) S(1) Ir(2) 86.02(5) 1_555 1_555 1_555 yes
Ir(1) S(1) C(1) 113.7(3) 1_555 1_555 1_555 yes
Ir(2) S(1) C(1) 114.9(2) 1_555 1_555 1_555 yes
Ir(1) S(2) Ir(2) 85.97(5) 1_555 1_555 1_555 yes
Ir(1) S(2) C(4) 110.6(2) 1_555 1_555 1_555 yes
Ir(2) S(2) C(4) 113.3(2) 1_555 1_555 1_555 yes
Ir(1) S(3) Ir(2) 85.84(6) 1_555 1_555 1_555 yes
Ir(1) S(3) C(7) 115.1(3) 1_555 1_555 1_555 yes
Ir(2) S(3) C(7) 113.6(3) 1_555 1_555 1_555 yes
Ir(1) P(1) C(10) 111.9(2) 1_555 1_555 1_555 yes
Ir(1) P(1) C(16) 115.6(3) 1_555 1_555 1_555 yes
Ir(1) P(1) C(22) 115.4(2) 1_555 1_555 1_555 yes
C(10) P(1) C(16) 101.9(3) 1_555 1_555 1_555 yes
C(10) P(1) C(22) 106.4(4) 1_555 1_555 1_555 yes
C(16) P(1) C(22) 104.3(3) 1_555 1_555 1_555 yes
Ir(2) P(2) C(28) 114.2(2) 1_555 1_555 1_555 yes
Ir(2) P(2) C(34) 119.6(3) 1_555 1_555 1_555 yes
Ir(2) P(2) C(40) 113.4(2) 1_555 1_555 1_555 yes
C(28) P(2) C(34) 101.7(3) 1_555 1_555 1_555 yes
C(28) P(2) C(40) 106.7(3) 1_555 1_555 1_555 yes
C(34) P(2) C(40) 99.2(3) 1_555 1_555 1_555 yes
Ir(1) N(1) O(1) 179.5(6) 1_555 1_555 1_555 yes
S(1) C(1) C(2) 107.1(5) 1_555 1_555 1_555 yes
S(1) C(1) C(3) 114.6(5) 1_555 1_555 1_555 yes
S(1) C(1) H(1) 107.3(5) 1_555 1_555 1_555 no
C(2) C(1) C(3) 112.9(6) 1_555 1_555 1_555 yes
C(2) C(1) H(1) 107.3(7) 1_555 1_555 1_555 no
C(3) C(1) H(1) 107.4(7) 1_555 1_555 1_555 no
C(1) C(2) H(2) 109.5(7) 1_555 1_555 1_555 no
C(1) C(2) H(3) 109.4(7) 1_555 1_555 1_555 no
C(1) C(2) H(4) 109.5(6) 1_555 1_555 1_555 no
H(2) C(2) H(3) 109.5(7) 1_555 1_555 1_555 no
H(2) C(2) H(4) 109.5(8) 1_555 1_555 1_555 no
H(3) C(2) H(4) 109.5(8) 1_555 1_555 1_555 no
C(1) C(3) H(5) 109.5(7) 1_555 1_555 1_555 no
C(1) C(3) H(6) 109.5(8) 1_555 1_555 1_555 no
C(1) C(3) H(7) 109.5(7) 1_555 1_555 1_555 no
H(5) C(3) H(6) 109.5(8) 1_555 1_555 1_555 no
H(5) C(3) H(7) 109.4(9) 1_555 1_555 1_555 no
H(6) C(3) H(7) 109.5(7) 1_555 1_555 1_555 no
S(2) C(4) C(5) 109.4(5) 1_555 1_555 1_555 yes
S(2) C(4) C(6) 109.2(6) 1_555 1_555 1_555 yes
S(2) C(4) H(8) 108.7(5) 1_555 1_555 1_555 no
C(5) C(4) C(6) 111.7(7) 1_555 1_555 1_555 yes
C(5) C(4) H(8) 108.9(8) 1_555 1_555 1_555 no
C(6) C(4) H(8) 108.8(6) 1_555 1_555 1_555 no
C(4) C(5) H(9) 109.5(8) 1_555 1_555 1_555 no
C(4) C(5) H(10) 109.4(8) 1_555 1_555 1_555 no
C(4) C(5) H(11) 109.6(9) 1_555 1_555 1_555 no
H(9) C(5) H(10) 109(1) 1_555 1_555 1_555 no
H(9) C(5) H(11) 109.5(9) 1_555 1_555 1_555 no
H(10) C(5) H(11) 109.4(9) 1_555 1_555 1_555 no
C(4) C(6) H(12) 109.5(7) 1_555 1_555 1_555 no
C(4) C(6) H(13) 109.5(7) 1_555 1_555 1_555 no
C(4) C(6) H(14) 109.4(8) 1_555 1_555 1_555 no
H(12) C(6) H(13) 109.5(9) 1_555 1_555 1_555 no
H(12) C(6) H(14) 109.5(7) 1_555 1_555 1_555 no
H(13) C(6) H(14) 109.4(8) 1_555 1_555 1_555 no
S(3) C(7) C(8) 110.1(6) 1_555 1_555 1_555 yes
S(3) C(7) C(9) 105.9(5) 1_555 1_555 1_555 yes
S(3) C(7) H(15) 109.6(6) 1_555 1_555 1_555 no
C(8) C(7) C(9) 112.1(7) 1_555 1_555 1_555 yes
C(8) C(7) H(15) 109.5(7) 1_555 1_555 1_555 no
C(9) C(7) H(15) 109.6(7) 1_555 1_555 1_555 no
C(7) C(8) H(16) 109.5(9) 1_555 1_555 1_555 no
C(7) C(8) H(17) 109.4(8) 1_555 1_555 1_555 no
C(7) C(8) H(18) 109.5(9) 1_555 1_555 1_555 no
H(16) C(8) H(17) 109(1) 1_555 1_555 1_555 no
H(16) C(8) H(18) 109.5(10) 1_555 1_555 1_555 no
H(17) C(8) H(18) 109(1) 1_555 1_555 1_555 no
C(7) C(9) H(19) 109.5(8) 1_555 1_555 1_555 no
C(7) C(9) H(20) 109.4(8) 1_555 1_555 1_555 no
C(7) C(9) H(21) 109.4(8) 1_555 1_555 1_555 no
H(19) C(9) H(20) 109.6(9) 1_555 1_555 1_555 no
H(19) C(9) H(21) 109.5(9) 1_555 1_555 1_555 no
H(20) C(9) H(21) 109.4(9) 1_555 1_555 1_555 no
P(1) C(10) C(11) 123.9(6) 1_555 1_555 1_555 yes
P(1) C(10) C(15) 118.2(6) 1_555 1_555 1_555 yes
C(11) C(10) C(15) 117.8(7) 1_555 1_555 1_555 yes
C(10) C(11) C(12) 119.8(9) 1_555 1_555 1_555 yes
C(10) C(11) H(22) 120.2(8) 1_555 1_555 1_555 no
C(12) C(11) H(22) 120.0(9) 1_555 1_555 1_555 no
C(11) C(12) C(13) 119.6(10) 1_555 1_555 1_555 yes
C(11) C(12) H(23) 120(1) 1_555 1_555 1_555 no
C(13) C(12) H(23) 120(1) 1_555 1_555 1_555 no
C(12) C(13) C(14) 120.6(8) 1_555 1_555 1_555 yes
C(12) C(13) H(24) 119(1) 1_555 1_555 1_555 no
C(14) C(13) H(24) 119(1) 1_555 1_555 1_555 no
C(13) C(14) C(15) 120.1(9) 1_555 1_555 1_555 yes
C(13) C(14) H(25) 119.9(9) 1_555 1_555 1_555 no
C(15) C(14) H(25) 120.0(10) 1_555 1_555 1_555 no
C(10) C(15) C(14) 122.1(8) 1_555 1_555 1_555 yes
C(10) C(15) H(26) 119.0(7) 1_555 1_555 1_555 no
C(14) C(15) H(26) 118.9(8) 1_555 1_555 1_555 no
P(1) C(16) C(17) 119.9(6) 1_555 1_555 1_555 yes
P(1) C(16) C(21) 121.5(5) 1_555 1_555 1_555 yes
C(17) C(16) C(21) 118.6(7) 1_555 1_555 1_555 yes
C(16) C(17) C(18) 121.2(8) 1_555 1_555 1_555 yes
C(16) C(17) H(27) 119.4(8) 1_555 1_555 1_555 no
C(18) C(17) H(27) 119.4(8) 1_555 1_555 1_555 no
C(17) C(18) C(19) 119.5(8) 1_555 1_555 1_555 yes
C(17) C(18) H(28) 120(1) 1_555 1_555 1_555 no
C(19) C(18) H(28) 120.3(10) 1_555 1_555 1_555 no
C(18) C(19) C(20) 119.1(8) 1_555 1_555 1_555 yes
C(18) C(19) H(29) 120.5(10) 1_555 1_555 1_555 no
C(20) C(19) H(29) 120(1) 1_555 1_555 1_555 no
C(19) C(20) C(21) 121.4(9) 1_555 1_555 1_555 yes
C(19) C(20) H(30) 119.3(9) 1_555 1_555 1_555 no
C(21) C(20) H(30) 119.2(9) 1_555 1_555 1_555 no
C(16) C(21) C(20) 120.1(7) 1_555 1_555 1_555 yes
C(16) C(21) H(31) 120.0(7) 1_555 1_555 1_555 no
C(20) C(21) H(31) 119.9(9) 1_555 1_555 1_555 no
P(1) C(22) C(23) 119.3(6) 1_555 1_555 1_555 yes
P(1) C(22) C(27) 122.5(6) 1_555 1_555 1_555 yes
C(23) C(22) C(27) 118.1(7) 1_555 1_555 1_555 yes
C(22) C(23) C(24) 120.8(8) 1_555 1_555 1_555 yes
C(22) C(23) H(32) 119.6(8) 1_555 1_555 1_555 no
C(24) C(23) H(32) 119.6(8) 1_555 1_555 1_555 no
C(23) C(24) C(25) 120.9(8) 1_555 1_555 1_555 yes
C(23) C(24) H(33) 119(1) 1_555 1_555 1_555 no
C(25) C(24) H(33) 119.7(10) 1_555 1_555 1_555 no
C(24) C(25) C(26) 119.9(8) 1_555 1_555 1_555 yes
C(24) C(25) H(34) 119(1) 1_555 1_555 1_555 no
C(26) C(25) H(34) 120(1) 1_555 1_555 1_555 no
C(25) C(26) C(27) 119.5(9) 1_555 1_555 1_555 yes
C(25) C(26) H(35) 120.1(9) 1_555 1_555 1_555 no
C(27) C(26) H(35) 120.3(10) 1_555 1_555 1_555 no
C(22) C(27) C(26) 120.8(8) 1_555 1_555 1_555 yes
C(22) C(27) H(36) 119.6(8) 1_555 1_555 1_555 no
C(26) C(27) H(36) 119.6(9) 1_555 1_555 1_555 no
P(2) C(28) C(29) 121.0(5) 1_555 1_555 1_555 yes
P(2) C(28) C(33) 120.5(6) 1_555 1_555 1_555 yes
C(29) C(28) C(33) 118.5(6) 1_555 1_555 1_555 yes
C(28) C(29) C(30) 120.9(6) 1_555 1_555 1_555 yes
C(28) C(29) H(37) 119.5(7) 1_555 1_555 1_555 no
C(30) C(29) H(37) 119.5(7) 1_555 1_555 1_555 no
C(29) C(30) C(31) 120.2(7) 1_555 1_555 1_555 yes
C(29) C(30) H(38) 119.9(7) 1_555 1_555 1_555 no
C(31) C(30) H(38) 119.9(7) 1_555 1_555 1_555 no
C(30) C(31) C(32) 119.8(7) 1_555 1_555 1_555 yes
C(30) C(31) H(39) 120.1(9) 1_555 1_555 1_555 no
C(32) C(31) H(39) 120.1(8) 1_555 1_555 1_555 no
C(31) C(32) C(33) 120.3(7) 1_555 1_555 1_555 yes
C(31) C(32) H(40) 119.9(8) 1_555 1_555 1_555 no
C(33) C(32) H(40) 119.8(9) 1_555 1_555 1_555 no
C(28) C(33) C(32) 120.2(7) 1_555 1_555 1_555 yes
C(28) C(33) H(41) 119.9(7) 1_555 1_555 1_555 no
C(32) C(33) H(41) 119.9(7) 1_555 1_555 1_555 no
P(2) C(34) C(35) 123.9(6) 1_555 1_555 1_555 yes
P(2) C(34) C(39) 117.8(6) 1_555 1_555 1_555 yes
C(35) C(34) C(39) 118.3(7) 1_555 1_555 1_555 yes
C(34) C(35) C(36) 121.2(8) 1_555 1_555 1_555 yes
C(34) C(35) H(42) 119.4(7) 1_555 1_555 1_555 no
C(36) C(35) H(42) 119.4(8) 1_555 1_555 1_555 no
C(35) C(36) C(37) 120.5(9) 1_555 1_555 1_555 yes
C(35) C(36) H(43) 119.7(10) 1_555 1_555 1_555 no
C(37) C(36) H(43) 119.8(9) 1_555 1_555 1_555 no
C(36) C(37) C(38) 119.6(9) 1_555 1_555 1_555 yes
C(36) C(37) H(44) 120(1) 1_555 1_555 1_555 no
C(38) C(37) H(44) 120(1) 1_555 1_555 1_555 no
C(37) C(38) C(39) 119.8(10) 1_555 1_555 1_555 yes
C(37) C(38) H(45) 120(1) 1_555 1_555 1_555 no
C(39) C(38) H(45) 120(1) 1_555 1_555 1_555 no
C(34) C(39) C(38) 120.6(9) 1_555 1_555 1_555 yes
C(34) C(39) H(46) 119.7(8) 1_555 1_555 1_555 no
C(38) C(39) H(46) 119.7(10) 1_555 1_555 1_555 no
P(2) C(40) C(41) 115.0(5) 1_555 1_555 1_555 yes
P(2) C(40) C(45) 126.5(5) 1_555 1_555 1_555 yes
C(41) C(40) C(45) 118.2(6) 1_555 1_555 1_555 yes
C(40) C(41) C(42) 120.4(7) 1_555 1_555 1_555 yes
C(40) C(41) H(47) 119.8(7) 1_555 1_555 1_555 no
C(42) C(41) H(47) 119.8(7) 1_555 1_555 1_555 no
C(41) C(42) C(43) 119.9(7) 1_555 1_555 1_555 yes
C(41) C(42) H(48) 120.1(9) 1_555 1_555 1_555 no
C(43) C(42) H(48) 120.0(8) 1_555 1_555 1_555 no
C(42) C(43) C(44) 119.8(7) 1_555 1_555 1_555 yes
C(42) C(43) H(49) 120.2(9) 1_555 1_555 1_555 no
C(44) C(43) H(49) 120.0(9) 1_555 1_555 1_555 no
C(43) C(44) C(45) 120.3(8) 1_555 1_555 1_555 yes
C(43) C(44) H(50) 119.9(9) 1_555 1_555 1_555 no
C(45) C(44) H(50) 119.8(8) 1_555 1_555 1_555 no
C(40) C(45) C(44) 121.2(7) 1_555 1_555 1_555 yes
C(40) C(45) H(51) 119.4(7) 1_555 1_555 1_555 no
C(44) C(45) H(51) 119.4(8) 1_555 1_555 1_555 no
Cl(3) C(46) Cl(4) 115(1) 1_555 1_555 1_555 yes
Cl(3) C(46) H(52) 108(1) 1_555 1_555 1_555 no
Cl(3) C(46) H(53) 107(2) 1_555 1_555 1_555 no
Cl(4) C(46) H(52) 108(2) 1_555 1_555 1_555 no
Cl(4) C(46) H(53) 107(1) 1_555 1_555 1_555 no
H(52) C(46) H(53) 109(1) 1_555 1_555 1_555 no
O(2) C(47) H(54) 110(1) 1_555 1_555 1_555 no
O(2) C(47) H(55) 111(1) 1_555 1_555 1_555 no
O(2) C(47) H(56) 112(1) 1_555 1_555 1_555 no
H(54) C(47) H(55) 106(1) 1_555 1_555 1_555 no
H(54) C(47) H(56) 108(1) 1_555 1_555 1_555 no
H(55) C(47) H(56) 107(1) 1_555 1_555 1_555 no

loop_
_geom_bond_atom_site_label_1
_geom_bond_atom_site_label_2
_geom_bond_distance
_geom_bond_site_symmetry_1
_geom_bond_site_symmetry_2
_geom_bond_publ_flag
Ir(1) S(1) 2.451(2) 1_555 1_555 yes
Ir(1) S(2) 2.440(2) 1_555 1_555 yes
Ir(1) S(3) 2.390(2) 1_555 1_555 yes
Ir(1) P(1) 2.342(2) 1_555 1_555 yes
Ir(1) N(1) 1.757(6) 1_555 1_555 yes
Ir(2) Cl(1) 2.399(2) 1_555 1_555 yes
Ir(2) Cl(2) 2.388(2) 1_555 1_555 yes
Ir(2) S(1) 2.347(2) 1_555 1_555 yes
Ir(2) S(2) 2.360(2) 1_555 1_555 yes
Ir(2) S(3) 2.417(2) 1_555 1_555 yes
Ir(2) P(2) 2.306(2) 1_555 1_555 yes
Cl(3) C(46) 1.70(3) 1_555 1_555 yes
Cl(4) C(46) 1.70(2) 1_555 1_555 yes
S(1) C(1) 1.850(6) 1_555 1_555 yes
S(2) C(4) 1.841(7) 1_555 1_555 yes
S(3) C(7) 1.843(7) 1_555 1_555 yes
P(1) C(10) 1.823(7) 1_555 1_555 yes
P(1) C(16) 1.822(7) 1_555 1_555 yes
P(1) C(22) 1.820(7) 1_555 1_555 yes
P(2) C(28) 1.824(7) 1_555 1_555 yes
P(2) C(34) 1.832(7) 1_555 1_555 yes
P(2) C(40) 1.840(7) 1_555 1_555 yes
O(1) N(1) 1.170(8) 1_555 1_555 yes
O(2) C(47) 1.53(2) 1_555 1_555 yes
C(1) C(2) 1.509(10) 1_555 1_555 yes
C(1) C(3) 1.52(1) 1_555 1_555 yes
C(4) C(5) 1.50(1) 1_555 1_555 yes
C(4) C(6) 1.508(10) 1_555 1_555 yes
C(7) C(8) 1.51(1) 1_555 1_555 yes
C(7) C(9) 1.52(1) 1_555 1_555 yes
C(10) C(11) 1.37(1) 1_555 1_555 yes
C(10) C(15) 1.39(1) 1_555 1_555 yes
C(11) C(12) 1.42(1) 1_555 1_555 yes
C(12) C(13) 1.37(1) 1_555 1_555 yes
C(13) C(14) 1.34(1) 1_555 1_555 yes
C(14) C(15) 1.367(10) 1_555 1_555 yes
C(16) C(17) 1.383(9) 1_555 1_555 yes
C(16) C(21) 1.38(1) 1_555 1_555 yes
C(17) C(18) 1.39(1) 1_555 1_555 yes
C(18) C(19) 1.37(1) 1_555 1_555 yes
C(19) C(20) 1.38(1) 1_555 1_555 yes
C(20) C(21) 1.37(1) 1_555 1_555 yes
C(22) C(23) 1.397(9) 1_555 1_555 yes
C(22) C(27) 1.39(1) 1_555 1_555 yes
C(23) C(24) 1.37(1) 1_555 1_555 yes
C(24) C(25) 1.36(1) 1_555 1_555 yes
C(25) C(26) 1.39(1) 1_555 1_555 yes
C(26) C(27) 1.39(1) 1_555 1_555 yes
C(28) C(29) 1.396(9) 1_555 1_555 yes
C(28) C(33) 1.389(9) 1_555 1_555 yes
C(29) C(30) 1.378(9) 1_555 1_555 yes
C(30) C(31) 1.37(1) 1_555 1_555 yes
C(31) C(32) 1.38(1) 1_555 1_555 yes
C(32) C(33) 1.390(10) 1_555 1_555 yes
C(34) C(35) 1.36(1) 1_555 1_555 yes
C(34) C(39) 1.39(1) 1_555 1_555 yes
C(35) C(36) 1.40(1) 1_555 1_555 yes
C(36) C(37) 1.35(1) 1_555 1_555 yes
C(37) C(38) 1.39(1) 1_555 1_555 yes
C(38) C(39) 1.39(1) 1_555 1_555 yes
C(40) C(41) 1.391(9) 1_555 1_555 yes
C(40) C(45) 1.351(10) 1_555 1_555 yes
C(41) C(42) 1.38(1) 1_555 1_555 yes
C(42) C(43) 1.37(1) 1_555 1_555 yes
C(43) C(44) 1.35(1) 1_555 1_555 yes
C(44) C(45) 1.38(1) 1_555 1_555 yes

loop_
_geom_contact_atom_site_label_1
_geom_contact_atom_site_label_2
_geom_contact_distance
_geom_contact_site_symmetry_1
_geom_contact_site_symmetry_2
_geom_contact_publ_flag
Cl(2) C(46) 3.39(2) 1_555 2_656 ?
Cl(4) O(2) 3.32(2) 1_555 2_556 ?
O(1) O(1) 2.96(1) 1_555 2_765 ?
O(1) C(15) 3.15(1) 1_555 2_765 ?
O(1) C(16) 3.260(9) 1_555 2_765 ?
O(1) C(17) 3.31(1) 1_555 2_765 ?
O(1) C(21) 3.45(1) 1_555 2_765 ?
O(1) N(1) 3.537(9) 1_555 2_765 ?
O(1) C(18) 3.58(1) 1_555 2_765 ?

loop_
_geom_torsion_atom_site_label_1
_geom_torsion_atom_site_label_2
_geom_torsion_atom_site_label_3
_geom_torsion_atom_site_label_4
_geom_torsion
_geom_torsion_site_symmetry_1
_geom_torsion_site_symmetry_2
_geom_torsion_site_symmetry_3
_geom_torsion_site_symmetry_4
_geom_torsion_publ_flag
Ir(1) S(1) Ir(2) Cl(1) -125.22(6) 1_555 1_555 1_555 1_555 yes
Ir(1) S(1) Ir(2) Cl(2) 18.7(4) 1_555 1_555 1_555 1_555 yes
Ir(1) S(1) Ir(2) S(2) 47.00(5) 1_555 1_555 1_555 1_555 yes
Ir(1) S(1) Ir(2) S(3) -39.19(5) 1_555 1_555 1_555 1_555 yes
Ir(1) S(1) Ir(2) P(2) 142.36(6) 1_555 1_555 1_555 1_555 yes
Ir(1) S(1) C(1) C(2) -110.2(5) 1_555 1_555 1_555 1_555 yes
Ir(1) S(1) C(1) C(3) 15.7(6) 1_555 1_555 1_555 1_555 yes
Ir(1) S(2) Ir(2) Cl(1) -4.2(3) 1_555 1_555 1_555 1_555 yes
Ir(1) S(2) Ir(2) Cl(2) 128.03(6) 1_555 1_555 1_555 1_555 yes
Ir(1) S(2) Ir(2) S(1) -47.28(5) 1_555 1_555 1_555 1_555 yes
Ir(1) S(2) Ir(2) S(3) 34.07(5) 1_555 1_555 1_555 1_555 yes
Ir(1) S(2) Ir(2) P(2) -140.68(5) 1_555 1_555 1_555 1_555 yes
Ir(1) S(2) C(4) C(5) 56.1(7) 1_555 1_555 1_555 1_555 yes
Ir(1) S(2) C(4) C(6) 178.7(5) 1_555 1_555 1_555 1_555 yes
Ir(1) S(3) Ir(2) Cl(1) 138.09(6) 1_555 1_555 1_555 1_555 yes
Ir(1) S(3) Ir(2) Cl(2) -131.24(6) 1_555 1_555 1_555 1_555 yes
Ir(1) S(3) Ir(2) S(1) 40.40(5) 1_555 1_555 1_555 1_555 yes
Ir(1) S(3) Ir(2) S(2) -34.89(5) 1_555 1_555 1_555 1_555 yes
Ir(1) S(3) Ir(2) P(2) 57.6(7) 1_555 1_555 1_555 1_555 yes
Ir(1) S(3) C(7) C(8) -53.9(7) 1_555 1_555 1_555 1_555 yes
Ir(1) S(3) C(7) C(9) -175.2(5) 1_555 1_555 1_555 1_555 yes
Ir(1) P(1) C(10) C(11) 140.7(7) 1_555 1_555 1_555 1_555 yes
Ir(1) P(1) C(10) C(15) -44.0(7) 1_555 1_555 1_555 1_555 yes
Ir(1) P(1) C(16) C(17) 157.9(5) 1_555 1_555 1_555 1_555 yes
Ir(1) P(1) C(16) C(21) -21.9(7) 1_555 1_555 1_555 1_555 yes
Ir(1) P(1) C(22) C(23) 98.6(6) 1_555 1_555 1_555 1_555 yes
Ir(1) P(1) C(22) C(27) -78.3(6) 1_555 1_555 1_555 1_555 yes
Ir(2) S(1) Ir(1) S(2) -46.04(5) 1_555 1_555 1_555 1_555 yes
Ir(2) S(1) Ir(1) S(3) 39.96(5) 1_555 1_555 1_555 1_555 yes
Ir(2) S(1) Ir(1) P(1) -141.66(6) 1_555 1_555 1_555 1_555 yes
Ir(2) S(1) Ir(1) N(1) 124.4(3) 1_555 1_555 1_555 1_555 yes
Ir(2) S(1) C(1) C(2) 152.8(4) 1_555 1_555 1_555 1_555 yes
Ir(2) S(1) C(1) C(3) -81.2(5) 1_555 1_555 1_555 1_555 yes
Ir(2) S(2) Ir(1) S(1) 45.71(5) 1_555 1_555 1_555 1_555 yes
Ir(2) S(2) Ir(1) S(3) -34.60(6) 1_555 1_555 1_555 1_555 yes
Ir(2) S(2) Ir(1) P(1) 134.51(6) 1_555 1_555 1_555 1_555 yes
Ir(2) S(2) Ir(1) N(1) -124.2(3) 1_555 1_555 1_555 1_555 yes
Ir(2) S(2) C(4) C(5) 150.7(6) 1_555 1_555 1_555 1_555 yes
Ir(2) S(2) C(4) C(6) -86.7(5) 1_555 1_555 1_555 1_555 yes
Ir(2) S(3) Ir(1) S(1) -38.59(5) 1_555 1_555 1_555 1_555 yes
Ir(2) S(3) Ir(1) S(2) 33.68(5) 1_555 1_555 1_555 1_555 yes
Ir(2) S(3) Ir(1) P(1) -47.1(3) 1_555 1_555 1_555 1_555 yes
Ir(2) S(3) Ir(1) N(1) 178.5(2) 1_555 1_555 1_555 1_555 yes
Ir(2) S(3) C(7) C(8) -150.6(6) 1_555 1_555 1_555 1_555 yes
Ir(2) S(3) C(7) C(9) 88.0(5) 1_555 1_555 1_555 1_555 yes
Ir(2) P(2) C(28) C(29) 71.7(6) 1_555 1_555 1_555 1_555 yes
Ir(2) P(2) C(28) C(33) -105.4(6) 1_555 1_555 1_555 1_555 yes
Ir(2) P(2) C(34) C(35) 17.0(7) 1_555 1_555 1_555 1_555 yes
Ir(2) P(2) C(34) C(39) -165.0(6) 1_555 1_555 1_555 1_555 yes
Ir(2) P(2) C(40) C(41) 61.7(6) 1_555 1_555 1_555 1_555 yes
Ir(2) P(2) C(40) C(45) -124.0(7) 1_555 1_555 1_555 1_555 yes
Cl(1) Ir(2) S(1) C(1) -10.9(3) 1_555 1_555 1_555 1_555 yes
Cl(1) Ir(2) S(2) C(4) -114.9(4) 1_555 1_555 1_555 1_555 yes
Cl(1) Ir(2) S(3) C(7) -106.2(3) 1_555 1_555 1_555 1_555 yes
Cl(1) Ir(2) P(2) C(28) 158.9(3) 1_555 1_555 1_555 1_555 yes
Cl(1) Ir(2) P(2) C(34) 38.1(3) 1_555 1_555 1_555 1_555 yes
Cl(1) Ir(2) P(2) C(40) -78.5(2) 1_555 1_555 1_555 1_555 yes
Cl(2) Ir(2) S(1) C(1) 133.0(4) 1_555 1_555 1_555 1_555 yes
Cl(2) Ir(2) S(2) C(4) 17.3(3) 1_555 1_555 1_555 1_555 yes
Cl(2) Ir(2) S(3) C(7) -15.6(3) 1_555 1_555 1_555 1_555 yes
Cl(2) Ir(2) P(2) C(28) 68.0(3) 1_555 1_555 1_555 1_555 yes
Cl(2) Ir(2) P(2) C(34) -52.8(3) 1_555 1_555 1_555 1_555 yes
Cl(2) Ir(2) P(2) C(40) -169.4(2) 1_555 1_555 1_555 1_555 yes
S(1) Ir(1) S(2) C(4) 159.1(3) 1_555 1_555 1_555 1_555 yes
S(1) Ir(1) S(3) C(7) -152.8(3) 1_555 1_555 1_555 1_555 yes
S(1) Ir(1) P(1) C(10) -64.4(3) 1_555 1_555 1_555 1_555 yes
S(1) Ir(1) P(1) C(16) 179.5(2) 1_555 1_555 1_555 1_555 yes
S(1) Ir(1) P(1) C(22) 57.4(3) 1_555 1_555 1_555 1_555 yes
S(1) Ir(1) N(1) O(1) 137(80) 1_555 1_555 1_555 1_555 yes
S(1) Ir(2) S(2) C(4) -158.0(3) 1_555 1_555 1_555 1_555 yes
S(1) Ir(2) S(3) C(7) 156.1(3) 1_555 1_555 1_555 1_555 yes
S(1) Ir(2) P(2) C(28) -103.8(3) 1_555 1_555 1_555 1_555 yes
S(1) Ir(2) P(2) C(34) 135.4(3) 1_555 1_555 1_555 1_555 yes
S(1) Ir(2) P(2) C(40) 18.8(2) 1_555 1_555 1_555 1_555 yes
S(2) Ir(1) S(1) C(1) -161.6(3) 1_555 1_555 1_555 1_555 yes
S(2) Ir(1) S(3) C(7) -80.5(3) 1_555 1_555 1_555 1_555 yes
S(2) Ir(1) P(1) C(10) -135.6(3) 1_555 1_555 1_555 1_555 yes
S(2) Ir(1) P(1) C(16) 108.3(2) 1_555 1_555 1_555 1_555 yes
S(2) Ir(1) P(1) C(22) -13.8(3) 1_555 1_555 1_555 1_555 yes
S(2) Ir(1) N(1) O(1) -58(80) 1_555 1_555 1_555 1_555 yes
S(2) Ir(2) S(1) C(1) 161.4(3) 1_555 1_555 1_555 1_555 yes
S(2) Ir(2) S(3) C(7) 80.8(3) 1_555 1_555 1_555 1_555 yes
S(2) Ir(2) P(2) C(28) -28.9(3) 1_555 1_555 1_555 1_555 yes
S(2) Ir(2) P(2) C(34) -149.7(3) 1_555 1_555 1_555 1_555 yes
S(2) Ir(2) P(2) C(40) 93.7(2) 1_555 1_555 1_555 1_555 yes
S(3) Ir(1) S(1) C(1) -75.6(2) 1_555 1_555 1_555 1_555 yes
S(3) Ir(1) S(2) C(4) 78.7(2) 1_555 1_555 1_555 1_555 yes
S(3) Ir(1) P(1) C(10) -56.1(4) 1_555 1_555 1_555 1_555 yes
S(3) Ir(1) P(1) C(16) -172.2(3) 1_555 1_555 1_555 1_555 yes
S(3) Ir(1) P(1) C(22) 65.8(4) 1_555 1_555 1_555 1_555 yes
S(3) Ir(1) N(1) O(1) -144(80) 1_555 1_555 1_555 1_555 yes
S(3) Ir(2) S(1) C(1) 75.2(3) 1_555 1_555 1_555 1_555 yes
S(3) Ir(2) S(2) C(4) -76.6(3) 1_555 1_555 1_555 1_555 yes
S(3) Ir(2) P(2) C(28) -120.8(7) 1_555 1_555 1_555 1_555 yes
S(3) Ir(2) P(2) C(34) 118.3(7) 1_555 1_555 1_555 1_555 yes
S(3) Ir(2) P(2) C(40) 1.8(7) 1_555 1_555 1_555 1_555 yes
P(1) Ir(1) S(1) C(1) 102.8(2) 1_555 1_555 1_555 1_555 yes
P(1) Ir(1) S(2) C(4) -112.1(2) 1_555 1_555 1_555 1_555 yes
P(1) Ir(1) S(3) C(7) -161.3(4) 1_555 1_555 1_555 1_555 yes
P(1) Ir(1) N(1) O(1) 43(80) 1_555 1_555 1_555 1_555 yes
P(1) C(10) C(11) C(12) 177.1(8) 1_555 1_555 1_555 1_555 yes
P(1) C(10) C(15) C(14) -175.3(6) 1_555 1_555 1_555 1_555 yes
P(1) C(16) C(17) C(18) 179.9(7) 1_555 1_555 1_555 1_555 yes
P(1) C(16) C(21) C(20) 179.1(7) 1_555 1_555 1_555 1_555 yes
P(1) C(22) C(23) C(24) -178.9(7) 1_555 1_555 1_555 1_555 yes
P(1) C(22) C(27) C(26) -179.9(6) 1_555 1_555 1_555 1_555 yes
P(2) Ir(2) S(1) C(1) -103.3(3) 1_555 1_555 1_555 1_555 yes
P(2) Ir(2) S(2) C(4) 108.6(3) 1_555 1_555 1_555 1_555 yes
P(2) Ir(2) S(3) C(7) 173.3(7) 1_555 1_555 1_555 1_555 yes
P(2) C(28) C(29) C(30) -178.7(6) 1_555 1_555 1_555 1_555 yes
P(2) C(28) C(33) C(32) 177.2(6) 1_555 1_555 1_555 1_555 yes
P(2) C(34) C(35) C(36) 178.0(6) 1_555 1_555 1_555 1_555 yes
P(2) C(34) C(39) C(38) -177.4(8) 1_555 1_555 1_555 1_555 yes
P(2) C(40) C(41) C(42) 175.0(6) 1_555 1_555 1_555 1_555 yes
P(2) C(40) C(45) C(44) -176.3(7) 1_555 1_555 1_555 1_555 yes
N(1) Ir(1) S(1) C(1) 8.8(4) 1_555 1_555 1_555 1_555 yes
N(1) Ir(1) S(2) C(4) -10.9(4) 1_555 1_555 1_555 1_555 yes
N(1) Ir(1) S(3) C(7) 64.3(3) 1_555 1_555 1_555 1_555 yes
N(1) Ir(1) P(1) C(10) 78.6(3) 1_555 1_555 1_555 1_555 yes
N(1) Ir(1) P(1) C(16) -37.5(3) 1_555 1_555 1_555 1_555 yes
N(1) Ir(1) P(1) C(22) -159.5(3) 1_555 1_555 1_555 1_555 yes
C(10) P(1) C(16) C(17) 36.3(7) 1_555 1_555 1_555 1_555 yes
C(10) P(1) C(16) C(21) -143.5(7) 1_555 1_555 1_555 1_555 yes
C(10) P(1) C(22) C(23) -136.6(6) 1_555 1_555 1_555 1_555 yes
C(10) P(1) C(22) C(27) 46.5(7) 1_555 1_555 1_555 1_555 yes
C(10) C(11) C(12) C(13) -2(1) 1_555 1_555 1_555 1_555 yes
C(10) C(15) C(14) C(13) -1(1) 1_555 1_555 1_555 1_555 yes
C(11) C(10) P(1) C(16) -95.1(8) 1_555 1_555 1_555 1_555 yes
C(11) C(10) P(1) C(22) 13.8(8) 1_555 1_555 1_555 1_555 yes
C(11) C(10) C(15) C(14) 0(1) 1_555 1_555 1_555 1_555 yes
C(11) C(12) C(13) C(14) 1(1) 1_555 1_555 1_555 1_555 yes
C(12) C(11) C(10) C(15) 1(1) 1_555 1_555 1_555 1_555 yes
C(12) C(13) C(14) C(15) 0(1) 1_555 1_555 1_555 1_555 yes
C(15) C(10) P(1) C(16) 80.1(6) 1_555 1_555 1_555 1_555 yes
C(15) C(10) P(1) C(22) -170.9(6) 1_555 1_555 1_555 1_555 yes
C(16) P(1) C(22) C(23) -29.3(7) 1_555 1_555 1_555 1_555 yes
C(16) P(1) C(22) C(27) 153.7(6) 1_555 1_555 1_555 1_555 yes
C(16) C(17) C(18) C(19) 0(1) 1_555 1_555 1_555 1_555 yes
C(16) C(21) C(20) C(19) 1(1) 1_555 1_555 1_555 1_555 yes
C(17) C(16) P(1) C(22) -74.3(7) 1_555 1_555 1_555 1_555 yes
C(17) C(16) C(21) C(20) 0(1) 1_555 1_555 1_555 1_555 yes
C(17) C(18) C(19) C(20) 0(1) 1_555 1_555 1_555 1_555 yes
C(18) C(17) C(16) C(21) 0(1) 1_555 1_555 1_555 1_555 yes
C(18) C(19) C(20) C(21) -1(1) 1_555 1_555 1_555 1_555 yes
C(21) C(16) P(1) C(22) 105.9(7) 1_555 1_555 1_555 1_555 yes
C(22) C(23) C(24) C(25) 0(1) 1_555 1_555 1_555 1_555 yes
C(22) C(27) C(26) C(25) -2(1) 1_555 1_555 1_555 1_555 yes
C(23) C(22) C(27) C(26) 3(1) 1_555 1_555 1_555 1_555 yes
C(23) C(24) C(25) C(26) 0(1) 1_555 1_555 1_555 1_555 yes
C(24) C(23) C(22) C(27) -1(1) 1_555 1_555 1_555 1_555 yes
C(24) C(25) C(26) C(27) 1(1) 1_555 1_555 1_555 1_555 yes
C(28) P(2) C(34) C(35) -110.0(6) 1_555 1_555 1_555 1_555 yes
C(28) P(2) C(34) C(39) 68.1(7) 1_555 1_555 1_555 1_555 yes
C(28) P(2) C(40) C(41) -171.7(5) 1_555 1_555 1_555 1_555 yes
C(28) P(2) C(40) C(45) 2.7(8) 1_555 1_555 1_555 1_555 yes
C(28) C(29) C(30) C(31) 0(1) 1_555 1_555 1_555 1_555 yes
C(28) C(33) C(32) C(31) 2(1) 1_555 1_555 1_555 1_555 yes
C(29) C(28) P(2) C(34) -158.0(6) 1_555 1_555 1_555 1_555 yes
C(29) C(28) P(2) C(40) -54.5(7) 1_555 1_555 1_555 1_555 yes
C(29) C(28) C(33) C(32) 0(1) 1_555 1_555 1_555 1_555 yes
C(29) C(30) C(31) C(32) 1(1) 1_555 1_555 1_555 1_555 yes
C(30) C(29) C(28) C(33) -1(1) 1_555 1_555 1_555 1_555 yes
C(30) C(31) C(32) C(33) -3(1) 1_555 1_555 1_555 1_555 yes
C(33) C(28) P(2) C(34) 24.9(7) 1_555 1_555 1_555 1_555 yes
C(33) C(28) P(2) C(40) 128.4(6) 1_555 1_555 1_555 1_555 yes
C(34) P(2) C(40) C(41) -66.4(6) 1_555 1_555 1_555 1_555 yes
C(34) P(2) C(40) C(45) 108.0(7) 1_555 1_555 1_555 1_555 yes
C(34) C(35) C(36) C(37) 0(1) 1_555 1_555 1_555 1_555 yes
C(34) C(39) C(38) C(37) -1(1) 1_555 1_555 1_555 1_555 yes
C(35) C(34) P(2) C(40) 140.7(6) 1_555 1_555 1_555 1_555 yes
C(35) C(34) C(39) C(38) 0(1) 1_555 1_555 1_555 1_555 yes
C(35) C(36) C(37) C(38) 0(1) 1_555 1_555 1_555 1_555 yes
C(36) C(35) C(34) C(39) 0(1) 1_555 1_555 1_555 1_555 yes
C(36) C(37) C(38) C(39) 1(1) 1_555 1_555 1_555 1_555 yes
C(39) C(34) P(2) C(40) -41.2(7) 1_555 1_555 1_555 1_555 yes
C(40) C(41) C(42) C(43) 0(1) 1_555 1_555 1_555 1_555 yes
C(40) C(45) C(44) C(43) 3(1) 1_555 1_555 1_555 1_555 yes
C(41) C(40) C(45) C(44) -2(1) 1_555 1_555 1_555 1_555 yes
C(41) C(42) C(43) C(44) 0(1) 1_555 1_555 1_555 1_555 yes
C(42) C(41) C(40) C(45) 0(1) 1_555 1_555 1_555 1_555 yes
C(42) C(43) C(44) C(45) -2(1) 1_555 1_555 1_555 1_555 yes
